data_1538308
loop_
_publ_author_name
'Lundgren, G.'

_publ_section_title
;
 The crystal structure of Ce O S O4 H2 O
;
_journal_name_full 'Arkiv foer Kemi'
_journal_page_first 59
_journal_page_last 75
_journal_volume 6
_journal_year 1953
_chemical_formula_sum 'Ce H2 O6 S'
_chemical_name_systematic 'Ce O S O4 H2 O'
_space_group_IT_number 19
_symmetry_space_group_name_Hall 'P 2ac 2ab'
_symmetry_space_group_name_H-M 'P 21 21 21'
_cell_angle_alpha 90
_cell_angle_beta 90
_cell_angle_gamma 90
_cell_formula_units_Z 4
_cell_length_a 11.983
_cell_length_b 8.267
_cell_length_c 4.332
_cell_volume 429.143
_citation_journal_id_ASTM ARKEAD
_cod_data_source_file Lundgren_ARKEAD_1953_242.cif
_cod_data_source_block H2Ce1O6S1
_cod_original_cell_volume 429.1429
_cod_original_formula_sum 'H2 Ce1 O6 S1'
_cod_database_code 1538308

loop_
_symmetry_equiv_pos_as_xyz
x,y,z
-x+1/2,-y,z+1/2
x+1/2,-y+1/2,-z
-x,y+1/2,-z+1/2

loop_
_atom_site_label
_atom_site_type_symbol
_atom_site_fract_x
_atom_site_fract_y
_atom_site_fract_z
_atom_site_occupancy
_atom_site_U_iso_or_equiv
O5 O-2 0.189 0.452 0.29 1 0.0
O6 O-2 0.253 0.129 0.67 1 0.0
S1 S+6 0.47 0.202 0.347 1 0.0
O3 O-2 0.06 0.311 0.88 1 0.0
Ce1 Ce+4 0.178 0.137 0.171 1 0.0
O4 O-2 0.001 0.161 0.43 1 0.0
O1 O-2 0.459 0.058 0.52 1 0.0
O2 O-2 0.368 0.246 0.18 1 0.0
